data_4072545
loop_
_publ_author_name
'Baskakov, Denys'
'Herrmann, Wolfgang A.'
'Herdtweck, Eberhardt'
'Hoffmann, Stephan D.'

_publ_section_title
;
 Chiral N-Heterocyclic Carbenes with Restricted Flexibility in Asymmetric
 Catalysis&#x2020;
;
_journal_issue 3
_journal_name_full Organometallics
_journal_page_first 626
_journal_paper_doi 10.1021/om0607806
_journal_volume 26
_journal_year 2007
_chemical_formula_moiety 'C39 H36 Cl N2 Rh'
_chemical_formula_sum 'C39 H36 Cl N2 Rh'
_chemical_formula_weight 671.06
_chemical_name_systematic ?
_space_group_IT_number 14
_symmetry_cell_setting monoclinic
_symmetry_Int_Tables_number 14
_symmetry_space_group_name_Hall '-P 2ybc'
_symmetry_space_group_name_H-M 'P 1 21/c 1'
_atom_sites_solution_hydrogens geom
_atom_sites_solution_primary direct
_atom_sites_solution_secondary difmap
_cell_angle_alpha 90
_cell_angle_beta 100.5025(3)
_cell_angle_gamma 90
_cell_formula_units_Z 4
_cell_length_a 11.0849(1)
_cell_length_b 14.3306(1)
_cell_length_c 20.1878(1)
_cell_measurement_reflns_used 6036
_cell_measurement_temperature 173(1)
_cell_measurement_theta_max 25.37
_cell_measurement_theta_min 1.75
_cell_volume 3153.17(4)
_computing_cell_refinement 'DENZO (Nonius, 2001b)'
_computing_data_collection 'Kappa-CCD Control Software (Nonius, 2001a)'
_computing_data_reduction 'DENZO (Nonius, 2001b)'
_computing_molecular_graphics 'PLATON (Spek, 2001)'
_computing_publication_material 'PLATON (Spek, 2001)'
_computing_structure_refinement 'SHELXL97 (Sheldrick, 1998)'
_computing_structure_solution 'SIR92 (Altomare, 1994)'
_diffrn_ambient_temperature 173(1)
_diffrn_detector ' CCD plate '
_diffrn_detector_area_resol_mean 18
_diffrn_measured_fraction_theta_full 0.998
_diffrn_measured_fraction_theta_max 0.998
_diffrn_measurement_device ' \k-geometry diffractometer '
_diffrn_measurement_device_type ' Nonius \k-CCD diffractometer'
_diffrn_measurement_method ' phi- and omega-rotation '
_diffrn_radiation_monochromator graphite
_diffrn_radiation_source 'NONIUS FR 591 rotating anode'
_diffrn_radiation_type 'Mo K\a'
_diffrn_radiation_wavelength 0.71073
_diffrn_reflns_av_R_equivalents 0.057
_diffrn_reflns_av_sigmaI/netI 0.0264
_diffrn_reflns_limit_h_max 13
_diffrn_reflns_limit_h_min -13
_diffrn_reflns_limit_k_max 17
_diffrn_reflns_limit_k_min -17
_diffrn_reflns_limit_l_max 24
_diffrn_reflns_limit_l_min -24
_diffrn_reflns_number 78141
_diffrn_reflns_theta_full 25.37
_diffrn_reflns_theta_max 25.37
_diffrn_reflns_theta_min 1.75
_diffrn_standards_decay_% 0
_exptl_absorpt_coefficient_mu 0.657
_exptl_absorpt_correction_T_max 0.946
_exptl_absorpt_correction_T_min 0.831
_exptl_absorpt_correction_type multi-scan
_exptl_absorpt_process_details '(applied during the scaling procedure; Nonius, 2001b)'
_exptl_crystal_colour yellow
_exptl_crystal_density_diffrn 1.414
_exptl_crystal_density_meas ?
_exptl_crystal_density_method none
_exptl_crystal_description fragment
_exptl_crystal_F_000 1384
_exptl_crystal_size_max 0.30
_exptl_crystal_size_mid 0.25
_exptl_crystal_size_min 0.08
_refine_diff_density_max 2.85
_refine_diff_density_min -0.88
_refine_diff_density_rms 0.087
_refine_ls_extinction_method none
_refine_ls_goodness_of_fit_ref 1.032
_refine_ls_hydrogen_treatment constr
_refine_ls_matrix_type full
_refine_ls_number_parameters 388
_refine_ls_number_reflns 5779
_refine_ls_number_restraints 0
_refine_ls_restrained_S_all 1.032
_refine_ls_R_factor_all 0.0589
_refine_ls_R_factor_gt 0.0452
_refine_ls_shift/su_max 0.000
_refine_ls_shift/su_mean 0.000
_refine_ls_structure_factor_coef Fsqd
_refine_ls_weighting_details 'w=1/[\s^2^(Fo^2^)+(Fo^2^)+(0.0677P)^2^+5.8670P] where P=(Fo^2^+2Fc^2^)/3'
_refine_ls_weighting_scheme sigma
_refine_ls_wR_factor_gt 0.1159
_refine_ls_wR_factor_ref 0.1236
_reflns_number_gt 4680
_reflns_number_total 5779
_reflns_threshold_expression I>2\s(I)
_cod_data_source_file om0607806si20060828_081844.cif
_cod_data_source_block BASD-4457-173
_cod_depositor_comments
;
The following automatic conversions were performed:

'_symmetry_cell_setting' value 'Monoclinic' changed to 'monoclinic'
according to /home/saulius/struct/CIF-dictionaries/cif_core.dic
dictionary named 'cif_core.dic' version 2.4.1 from 2010-06-29.

Automatic conversion script
Id: cif_fix_values 1715 2011-07-08 13:25:40Z adriana 

The following automatic conversions were performed:

'_exptl_crystal_density_meas' value 'none' was changed to '?' - the
value is perceived as not measured.

Automatic conversion script
Id: cif_fix_values 3008 2015-01-20 13:52:24Z robertas 
;
_cod_original_sg_symbol_H-M 'P 21/c'
_cod_database_code 4072545

loop_
_symmetry_equiv_pos_as_xyz
x,y,z
-x,1/2+y,1/2-z
-x,-y,-z
x,1/2-y,1/2+z

loop_
_atom_site_aniso_label
_atom_site_aniso_U_11
_atom_site_aniso_U_22
_atom_site_aniso_U_33
_atom_site_aniso_U_23
_atom_site_aniso_U_13
_atom_site_aniso_U_12
Rh 0.0312(2) 0.0265(2) 0.0298(2) 0.0024(1) 0.0069(1) 0.0066(1)
Cl 0.0319(5) 0.0394(5) 0.0319(5) 0.0050(4) 0.0106(4) 0.0060(4)
N1 0.0269(16) 0.0227(15) 0.0292(16) -0.0027(12) 0.0085(13) -0.0008(12)
N2 0.0271(16) 0.0216(15) 0.0265(15) -0.0020(12) 0.0076(12) 0.0002(12)
C1 0.0281(19) 0.0230(17) 0.0240(17) 0.0019(14) 0.0061(15) -0.0029(15)
C2 0.0262(19) 0.0257(19) 0.0274(18) 0.0013(15) 0.0101(15) 0.0017(15)
C3 0.0274(19) 0.0248(18) 0.0225(17) 0.0007(14) 0.0095(14) -0.0008(15)
C4 0.0262(19) 0.0268(19) 0.0291(19) -0.0062(15) 0.0092(15) -0.0028(15)
C5 0.032(2) 0.033(2) 0.030(2) -0.0046(16) 0.0079(16) -0.0055(16)
C6 0.030(2) 0.0273(19) 0.033(2) 0.0063(16) 0.0071(16) -0.0063(16)
C7 0.0284(19) 0.0249(18) 0.033(2) 0.0032(16) 0.0115(16) -0.0002(15)
C8 0.032(2) 0.028(2) 0.046(2) 0.0025(17) 0.0144(18) 0.0004(16)
C9 0.029(2) 0.034(2) 0.075(3) 0.009(2) 0.018(2) 0.0025(18)
C10 0.026(2) 0.037(2) 0.069(3) 0.009(2) -0.002(2) -0.0074(18)
C11 0.038(2) 0.034(2) 0.044(2) 0.0066(18) -0.0012(19) -0.0059(18)
C12 0.029(2) 0.0241(18) 0.0262(18) 0.0007(15) 0.0019(15) -0.0016(15)
C13 0.041(2) 0.031(2) 0.0230(18) -0.0012(16) 0.0078(16) -0.0048(17)
C14 0.038(2) 0.0268(19) 0.0240(18) 0.0006(15) 0.0136(16) -0.0011(16)
C15 0.034(2) 0.0231(18) 0.0253(18) 0.0015(15) 0.0160(15) 0.0015(15)
C16 0.037(2) 0.028(2) 0.0284(19) 0.0032(16) 0.0137(16) 0.0025(16)
C17 0.049(2) 0.027(2) 0.036(2) 0.0048(17) 0.0168(19) 0.0104(18)
C18 0.061(3) 0.024(2) 0.043(2) -0.0058(18) 0.018(2) 0.0038(19)
C19 0.053(3) 0.033(2) 0.032(2) -0.0071(18) 0.0120(19) -0.0018(19)
C20 0.0279(19) 0.0274(19) 0.032(2) -0.0035(16) 0.0065(16) 0.0003(15)
C21 0.049(3) 0.030(2) 0.038(2) -0.0057(18) 0.0105(19) 0.0018(18)
C22 0.062(3) 0.025(2) 0.054(3) -0.0021(19) 0.010(2) -0.002(2)
C23 0.054(3) 0.031(2) 0.058(3) 0.010(2) 0.016(2) -0.006(2)
C24 0.071(3) 0.038(2) 0.058(3) 0.002(2) 0.040(3) 0.001(2)
C25 0.063(3) 0.030(2) 0.054(3) -0.006(2) 0.034(2) -0.005(2)
C26 0.0262(19) 0.0212(18) 0.0336(19) -0.0002(15) 0.0047(15) 0.0033(14)
C27 0.034(2) 0.0274(19) 0.032(2) 0.0007(16) 0.0074(16) 0.0016(16)
C28 0.047(2) 0.034(2) 0.036(2) 0.0035(17) 0.0165(19) 0.0029(19)
C29 0.040(2) 0.026(2) 0.054(3) 0.0004(18) 0.024(2) -0.0001(17)
C30 0.036(2) 0.032(2) 0.056(3) -0.005(2) 0.009(2) -0.0070(18)
C31 0.038(2) 0.036(2) 0.035(2) -0.0011(18) 0.0035(18) -0.0062(18)
C32 0.062(3) 0.029(2) 0.029(2) 0.0060(17) 0.004(2) 0.0105(19)
C33 0.055(3) 0.036(2) 0.030(2) 0.0139(18) 0.0103(19) 0.006(2)
C34 0.070(3) 0.037(2) 0.045(3) 0.010(2) 0.006(2) 0.002(2)
C35 0.091(4) 0.035(2) 0.053(3) 0.005(2) 0.015(3) 0.020(3)
C36 0.064(3) 0.045(3) 0.049(3) 0.016(2) 0.023(2) 0.032(2)
C37 0.039(3) 0.054(3) 0.061(3) 0.012(2) 0.010(2) 0.022(2)
C38 0.050(3) 0.077(4) 0.080(4) 0.005(3) -0.014(3) 0.014(3)
C39 0.073(4) 0.042(3) 0.046(3) 0.002(2) -0.013(2) 0.009(3)

loop_
_atom_site_label
_atom_site_type_symbol
_atom_site_thermal_displace_type
_atom_site_fract_x
_atom_site_fract_y
_atom_site_fract_z
_atom_site_occupancy
_atom_site_U_iso_or_equiv
_atom_site_calc_flag
_atom_site_refinement_flags
Rh Rh Uani 0.19024(3) 0.27270(2) 0.13417(1) 1.000 0.0290(1) . .
Cl Cl Uani 0.20039(9) 0.22865(7) 0.24851(5) 1.000 0.0338(3) . .
N1 N Uani 0.4500(3) 0.2024(2) 0.16831(15) 1.000 0.0258(9) . .
N2 N Uani 0.3411(3) 0.1021(2) 0.10593(14) 1.000 0.0247(9) . .
C1 C Uani 0.3341(3) 0.1881(2) 0.13370(17) 1.000 0.0249(10) . .
C2 C Uani 0.5283(3) 0.1279(2) 0.16254(17) 1.000 0.0258(11) . .
C3 C Uani 0.4576(3) 0.0628(2) 0.12388(17) 1.000 0.0243(10) . .
C4 C Uani 0.4896(3) 0.2857(2) 0.20935(18) 1.000 0.0268(11) . .
C5 C Uani 0.5799(4) 0.2521(3) 0.27131(19) 1.000 0.0314(12) . .
C6 C Uani 0.6830(3) 0.1959(3) 0.25156(19) 1.000 0.0299(11) . .
C7 C Uani 0.6574(3) 0.1363(2) 0.19564(18) 1.000 0.0280(11) . .
C8 C Uani 0.7533(4) 0.0918(3) 0.1727(2) 1.000 0.0344(12) . .
C9 C Uani 0.8728(4) 0.1029(3) 0.2068(2) 1.000 0.0449(14) . .
C10 C Uani 0.8971(4) 0.1571(3) 0.2642(2) 1.000 0.0453(14) . .
C11 C Uani 0.8026(4) 0.2037(3) 0.2862(2) 1.000 0.0398(12) . .
C12 C Uani 0.2368(3) 0.0515(2) 0.06675(18) 1.000 0.0268(11) . .
C13 C Uani 0.2891(4) -0.0052(3) 0.01374(18) 1.000 0.0314(11) . .
C14 C Uani 0.3939(4) -0.0669(3) 0.04607(17) 1.000 0.0286(11) . .
C15 C Uani 0.4781(3) -0.0325(2) 0.10112(17) 1.000 0.0261(11) . .
C16 C Uani 0.5741(3) -0.0899(3) 0.13247(18) 1.000 0.0302(11) . .
C17 C Uani 0.5888(4) -0.1786(3) 0.1073(2) 1.000 0.0362(12) . .
C18 C Uani 0.5080(4) -0.2114(3) 0.0520(2) 1.000 0.0416(14) . .
C19 C Uani 0.4096(4) -0.1566(3) 0.0224(2) 1.000 0.0388(14) . .
C20 C Uani 0.5401(3) 0.3617(3) 0.16982(18) 1.000 0.0290(11) . .
C21 C Uani 0.5442(4) 0.4524(3) 0.1940(2) 1.000 0.0387(14) . .
C22 C Uani 0.5915(4) 0.5239(3) 0.1601(2) 1.000 0.0471(16) . .
C23 C Uani 0.6317(4) 0.5072(3) 0.1012(2) 1.000 0.0469(16) . .
C24 C Uani 0.6251(5) 0.4178(3) 0.0754(2) 1.000 0.0521(16) . .
C25 C Uani 0.5807(4) 0.3459(3) 0.1102(2) 1.000 0.0461(16) . .
C26 C Uani 0.1676(3) -0.0079(2) 0.11022(19) 1.000 0.0271(11) . .
C27 C Uani 0.1960(4) -0.0072(3) 0.18009(19) 1.000 0.0310(11) . .
C28 C Uani 0.1259(4) -0.0585(3) 0.2179(2) 1.000 0.0379(12) . .
C29 C Uani 0.0258(4) -0.1088(3) 0.1865(2) 1.000 0.0381(14) . .
C30 C Uani -0.0043(4) -0.1093(3) 0.1174(2) 1.000 0.0413(14) . .
C31 C Uani 0.0677(4) -0.0602(3) 0.0796(2) 1.000 0.0367(12) . .
C32 C Uani 0.1502(4) 0.2907(3) 0.0279(2) 1.000 0.0405(14) . .
C33 C Uani 0.2354(4) 0.3575(3) 0.05745(19) 1.000 0.0400(14) . .
C34 C Uani 0.2060(5) 0.4588(3) 0.0702(2) 1.000 0.0512(16) . .
C35 C Uani 0.0885(5) 0.4712(3) 0.0981(3) 1.000 0.0594(18) . .
C36 C Uani 0.0678(5) 0.3933(3) 0.1448(2) 1.000 0.0511(17) . .
C37 C Uani -0.0029(4) 0.3159(4) 0.1258(3) 1.000 0.0512(17) . .
C38 C Uani -0.0665(5) 0.2924(4) 0.0551(3) 1.000 0.072(2) . .
C39 C Uani 0.0148(5) 0.3096(4) 0.0025(2) 1.000 0.0567(19) . .
H41 H Uiso 0.41600 0.31160 0.22530 1.000 0.0320 calc R
H51 H Uiso 0.61460 0.30670 0.29830 1.000 0.0380 calc R
H52 H Uiso 0.53580 0.21330 0.29970 1.000 0.0380 calc R
H81 H Uiso 0.73690 0.05370 0.13360 1.000 0.0410 calc R
H91 H Uiso 0.93830 0.07320 0.19050 1.000 0.0540 calc R
H101 H Uiso 0.97860 0.16240 0.28850 1.000 0.0550 calc R
H111 H Uiso 0.81980 0.24150 0.32540 1.000 0.0480 calc R
H121 H Uiso 0.17820 0.09850 0.04250 1.000 0.0320 calc R
H131 H Uiso 0.22340 -0.04430 -0.01210 1.000 0.0370 calc R
H132 H Uiso 0.31830 0.03810 -0.01820 1.000 0.0370 calc R
H161 H Uiso 0.62920 -0.06820 0.17100 1.000 0.0360 calc R
H171 H Uiso 0.65480 -0.21690 0.12830 1.000 0.0430 calc R
H181 H Uiso 0.51970 -0.27150 0.03420 1.000 0.0500 calc R
H191 H Uiso 0.35230 -0.18050 -0.01450 1.000 0.0470 calc R
H211 H Uiso 0.51440 0.46580 0.23430 1.000 0.0460 calc R
H221 H Uiso 0.59590 0.58530 0.17810 1.000 0.0570 calc R
H231 H Uiso 0.66370 0.55660 0.07820 1.000 0.0570 calc R
H241 H Uiso 0.65100 0.40550 0.03390 1.000 0.0630 calc R
H251 H Uiso 0.57820 0.28430 0.09260 1.000 0.0550 calc R
H271 H Uiso 0.26360 0.02850 0.20230 1.000 0.0370 calc R
H281 H Uiso 0.14730 -0.05870 0.26560 1.000 0.0450 calc R
H291 H Uiso -0.02230 -0.14300 0.21260 1.000 0.0460 calc R
H301 H Uiso -0.07400 -0.14320 0.09550 1.000 0.0500 calc R
H311 H Uiso 0.04790 -0.06250 0.03180 1.000 0.0440 calc R
H321 H Uiso 0.17920 0.22910 0.02340 1.000 0.0490 calc R
H331 H Uiso 0.31820 0.33800 0.07060 1.000 0.0480 calc R
H341 H Uiso 0.19860 0.49380 0.02730 1.000 0.0620 calc R
H342 H Uiso 0.27520 0.48600 0.10230 1.000 0.0620 calc R
H351 H Uiso 0.09230 0.53120 0.12280 1.000 0.0710 calc R
H352 H Uiso 0.01800 0.47420 0.06020 1.000 0.0710 calc R
H361 H Uiso 0.10650 0.39810 0.19070 1.000 0.0610 calc R
H371 H Uiso -0.01270 0.27310 0.16040 1.000 0.0610 calc R
H381 H Uiso -0.14190 0.33060 0.04370 1.000 0.0870 calc R
H382 H Uiso -0.09140 0.22600 0.05340 1.000 0.0870 calc R
H391 H Uiso -0.01390 0.26930 -0.03710 1.000 0.0680 calc R
H392 H Uiso 0.00490 0.37530 -0.01270 1.000 0.0680 calc R

loop_
_atom_type_symbol
_atom_type_description
_atom_type_scat_dispersion_real
_atom_type_scat_dispersion_imag
_atom_type_scat_source
Rh Rh -1.1178 0.9187 'International Tables Vol C Tables 4.2.6.8 and 6.1.1.4'
N N 0.0061 0.0033 'International Tables Vol C Tables 4.2.6.8 and 6.1.1.4'
Cl Cl 0.1484 0.1585 'International Tables Vol C Tables 4.2.6.8 and 6.1.1.4'
H H 0.0000 0.0000 'International Tables Vol C Tables 4.2.6.8 and 6.1.1.4'
C C 0.0033 0.0016 'International Tables Vol C Tables 4.2.6.8 and 6.1.1.4'

loop_
_geom_angle_atom_site_label_1
_geom_angle_atom_site_label_2
_geom_angle_atom_site_label_3
_geom_angle
_geom_angle_publ_flag
Cl Rh C1 86.97(10) yes
Cl Rh C32 167.67(12) yes
Cl Rh C33 153.51(12) yes
Cl Rh C36 91.96(11) yes
Cl Rh C37 91.29(16) yes
C1 Rh C32 95.08(15) yes
C1 Rh C33 92.85(15) yes
C1 Rh C36 165.24(16) yes
C1 Rh C37 158.66(17) yes
C32 Rh C33 38.68(16) yes
C32 Rh C36 89.10(16) yes
C32 Rh C37 82.4(2) yes
C33 Rh C36 81.59(17) yes
C33 Rh C37 98.03(19) yes
C36 Rh C37 36.0(2) yes
C1 N1 C2 112.7(3) yes
C1 N1 C4 124.5(3) yes
C2 N1 C4 122.8(3) yes
C1 N2 C3 112.2(3) yes
C1 N2 C12 124.8(3) yes
C3 N2 C12 122.8(3) yes
Rh C1 N1 125.7(2) yes
Rh C1 N2 130.9(3) yes
N1 C1 N2 103.2(3) yes
N1 C2 C3 105.6(3) yes
N1 C2 C7 118.0(3) yes
C3 C2 C7 136.4(3) no
N2 C3 C2 106.3(3) yes
N2 C3 C15 118.8(3) yes
C2 C3 C15 134.9(3) no
N1 C4 C5 106.7(3) yes
N1 C4 C20 112.8(3) yes
C5 C4 C20 114.0(3) no
C4 C5 C6 111.5(3) no
C5 C6 C7 119.0(3) no
C5 C6 C11 121.6(4) no
C7 C6 C11 119.3(3) no
C2 C7 C6 116.9(3) no
C2 C7 C8 123.5(3) no
C6 C7 C8 119.5(3) no
C7 C8 C9 120.1(4) no
C8 C9 C10 120.3(4) no
C9 C10 C11 119.9(4) no
C6 C11 C10 120.7(4) no
N2 C12 C13 106.0(3) yes
N2 C12 C26 113.3(3) yes
C13 C12 C26 113.5(3) no
C12 C13 C14 111.5(3) no
C13 C14 C15 119.0(3) no
C13 C14 C19 121.8(4) no
C15 C14 C19 119.3(4) no
C3 C15 C14 117.1(3) no
C3 C15 C16 123.5(3) no
C14 C15 C16 119.5(3) no
C15 C16 C17 120.1(3) no
C16 C17 C18 120.4(4) no
C17 C18 C19 119.9(4) no
C14 C19 C18 120.8(4) no
C4 C20 C21 118.7(3) no
C4 C20 C25 123.5(4) no
C21 C20 C25 117.8(4) no
C20 C21 C22 120.7(4) no
C21 C22 C23 120.9(4) no
C22 C23 C24 119.2(4) no
C23 C24 C25 119.9(4) no
C20 C25 C24 121.5(4) no
C12 C26 C27 122.4(3) no
C12 C26 C31 119.3(3) no
C27 C26 C31 118.2(3) no
C26 C27 C28 120.5(4) no
C27 C28 C29 120.5(4) no
C28 C29 C30 119.8(4) no
C29 C30 C31 119.8(4) no
C26 C31 C30 121.4(4) no
Rh C32 C33 69.7(2) yes
Rh C32 C39 112.0(3) yes
C33 C32 C39 124.8(4) no
Rh C33 C32 71.7(2) yes
Rh C33 C34 109.9(3) yes
C32 C33 C34 125.2(4) no
C33 C34 C35 113.5(4) no
C34 C35 C36 112.6(4) no
Rh C36 C35 110.4(3) yes
Rh C36 C37 70.9(3) yes
C35 C36 C37 124.7(4) no
Rh C37 C36 73.1(3) yes
Rh C37 C38 106.8(4) yes
C36 C37 C38 126.1(5) no
C37 C38 C39 112.8(4) no
C32 C39 C38 114.0(4) no
N1 C4 H41 107.72 no
C5 C4 H41 107.68 no
C20 C4 H41 107.67 no
C4 C5 H51 109.37 no
C4 C5 H52 109.37 no
C6 C5 H51 109.27 no
C6 C5 H52 109.32 no
H51 C5 H52 107.98 no
C7 C8 H81 119.91 no
C9 C8 H81 119.97 no
C8 C9 H91 119.85 no
C10 C9 H91 119.87 no
C9 C10 H101 120.04 no
C11 C10 H101 120.06 no
C6 C11 H111 119.67 no
C10 C11 H111 119.66 no
N2 C12 H121 107.98 no
C13 C12 H121 107.98 no
C26 C12 H121 107.91 no
C12 C13 H131 109.36 no
C12 C13 H132 109.33 no
C14 C13 H131 109.31 no
C14 C13 H132 109.34 no
H131 C13 H132 107.94 no
C15 C16 H161 119.99 no
C17 C16 H161 119.89 no
C16 C17 H171 119.82 no
C18 C17 H171 119.83 no
C17 C18 H181 120.06 no
C19 C18 H181 120.02 no
C14 C19 H191 119.60 no
C18 C19 H191 119.61 no
C20 C21 H211 119.73 no
C22 C21 H211 119.60 no
C21 C22 H221 119.55 no
C23 C22 H221 119.58 no
C22 C23 H231 120.36 no
C24 C23 H231 120.41 no
C23 C24 H241 120.08 no
C25 C24 H241 120.06 no
C20 C25 H251 119.16 no
C24 C25 H251 119.32 no
C26 C27 H271 119.80 no
C28 C27 H271 119.75 no
C27 C28 H281 119.74 no
C29 C28 H281 119.80 no
C28 C29 H291 120.05 no
C30 C29 H291 120.19 no
C29 C30 H301 120.08 no
C31 C30 H301 120.14 no
C26 C31 H311 119.31 no
C30 C31 H311 119.33 no
Rh C32 H321 88.38 no
C33 C32 H321 117.57 no
C39 C32 H321 117.67 no
Rh C33 H331 88.38 no
C32 C33 H331 117.42 no
C34 C33 H331 117.37 no
C33 C34 H341 108.75 no
C33 C34 H342 108.82 no
C35 C34 H341 108.93 no
C35 C34 H342 108.99 no
H341 C34 H342 107.68 no
C34 C35 H351 109.09 no
C34 C35 H352 109.12 no
C36 C35 H351 109.00 no
C36 C35 H352 109.10 no
H351 C35 H352 107.84 no
Rh C36 H361 88.59 no
C35 C36 H361 117.64 no
C37 C36 H361 117.69 no
Rh C37 H371 90.11 no
C36 C37 H371 116.89 no
C38 C37 H371 117.03 no
C37 C38 H381 108.97 no
C37 C38 H382 109.05 no
C39 C38 H381 109.14 no
C39 C38 H382 109.03 no
H381 C38 H382 107.77 no
C32 C39 H391 108.70 no
C32 C39 H392 108.72 no
C38 C39 H391 108.81 no
C38 C39 H392 108.76 no
H391 C39 H392 107.65 no

loop_
_geom_bond_atom_site_label_1
_geom_bond_atom_site_label_2
_geom_bond_distance
_geom_bond_publ_flag
Rh Cl 2.3758(10) yes
Rh C1 2.005(3) yes
Rh C32 2.126(4) yes
Rh C33 2.100(4) yes
Rh C36 2.232(5) yes
Rh C37 2.205(5) yes
N1 C1 1.361(5) yes
N1 C2 1.394(4) yes
N1 C4 1.474(4) yes
N2 C1 1.362(4) yes
N2 C3 1.395(5) yes
N2 C12 1.468(5) yes
C2 C3 1.368(4) no
C2 C7 1.470(5) no
C3 C15 1.472(4) no
C4 C5 1.530(5) no
C4 C20 1.516(5) no
C5 C6 1.510(6) no
C6 C7 1.403(5) no
C6 C11 1.386(6) no
C7 C8 1.390(6) no
C8 C9 1.386(6) no
C9 C10 1.380(6) no
C10 C11 1.382(6) no
C12 C13 1.539(5) no
C12 C26 1.526(5) no
C13 C14 1.510(6) no
C14 C15 1.404(5) no
C14 C19 1.393(6) no
C15 C16 1.402(5) no
C16 C17 1.390(6) no
C17 C18 1.380(6) no
C18 C19 1.388(6) no
C20 C21 1.386(6) no
C20 C25 1.378(5) no
C21 C22 1.387(6) no
C22 C23 1.365(6) no
C23 C24 1.380(6) no
C24 C25 1.387(6) no
C26 C27 1.388(5) no
C26 C31 1.386(5) no
C27 C28 1.394(6) no
C28 C29 1.377(6) no
C29 C30 1.374(6) no
C30 C31 1.392(6) no
C32 C33 1.400(6) no
C32 C39 1.519(7) no
C33 C34 1.520(6) no
C34 C35 1.521(8) no
C35 C36 1.506(7) no
C36 C37 1.372(7) no
C37 C38 1.510(8) no
C38 C39 1.533(8) no
C4 H41 1.0014 no
C5 H51 0.9903 no
C5 H52 0.9893 no
C8 H81 0.9497 no
C9 H91 0.9506 no
C10 H101 0.9492 no
C11 H111 0.9492 no
C12 H121 0.9997 no
C13 H131 0.9889 no
C13 H132 0.9908 no
C16 H161 0.9495 no
C17 H171 0.9503 no
C18 H181 0.9512 no
C19 H191 0.9504 no
C21 H211 0.9518 no
C22 H221 0.9498 no
C23 H231 0.9501 no
C24 H241 0.9503 no
C25 H251 0.9501 no
C27 H271 0.9496 no
C28 H281 0.9488 no
C29 H291 0.9511 no
C30 H301 0.9507 no
C31 H311 0.9504 no
C32 H321 0.9495 no
C33 H331 0.9498 no
C34 H341 0.9912 no
C34 H342 0.9895 no
C35 H351 0.9910 no
C35 H352 0.9899 no
C36 H361 0.9500 no
C37 H371 0.9506 no
C38 H381 0.9905 no
C38 H382 0.9896 no
C39 H391 0.9905 no
C39 H392 0.9901 no
